data_9009473
loop_
_publ_author_name
'Hoskins, B. F.'
'Mumme, W. G.'
'Pryce, M. W.'

_publ_section_title
;
 Holtite, (Si2.25Sb0.75)B[Al6(Al0.43 Ta0.27[]0.30)O15(O,OH)2.25]:
 crystal structure and crystal chemistry
;
_journal_name_full 'Mineralogical Magazine'
_journal_page_first 457
_journal_page_last 463
_journal_paper_doi 10.1180/minmag.1989.053.372.05
_journal_volume 53
_journal_year 1989
_chemical_compound_source 'Greenbrushes, Australia'
_chemical_formula_sum 'Al6.43 B O17.25 Sb0.75 Si2.25 Ta0.27'
_chemical_name_mineral Holtite
_space_group_IT_number 62
_symmetry_space_group_name_Hall '-P 2ac 2n'
_symmetry_space_group_name_H-M 'P n m a'
_cell_angle_alpha 90
_cell_angle_beta 90
_cell_angle_gamma 90
_cell_length_a 4.6914
_cell_length_b 11.896
_cell_length_c 20.383
_cell_formula_units_Z 4
_cell_volume 1137.553
_database_code_amcsd 0014489
_exptl_crystal_density_diffrn 3.875
_cod_original_formula_sum 'Al6.43 Ta.27 Si2.25 Sb.75 B O17.25'
_cod_database_code 9009473

loop_
_space_group_symop_operation_xyz
x,y,z
x,1/2-y,z
-x,1/2+y,-z
1/2-x,1/2+y,1/2+z
1/2+x,1/2-y,1/2-z
1/2+x,y,1/2-z
1/2-x,-y,1/2+z
-x,-y,-z

loop_
_atom_site_aniso_label
_atom_site_aniso_U_11
_atom_site_aniso_U_22
_atom_site_aniso_U_33
_atom_site_aniso_U_12
_atom_site_aniso_U_13
_atom_site_aniso_U_23
Al1 0.01360 0.00240 0.00250 0.00000 -0.00040 0.00000
Ta1 0.01360 0.00240 0.00250 0.00000 -0.00040 0.00000
Al2 0.00450 0.00440 0.00480 -0.00040 -0.00030 0.00060
Al3 0.00430 0.00520 0.00470 -0.00020 0.00000 0.00030
Al4 0.00820 0.00710 0.00850 0.00000 -0.00100 0.00130
Si1 0.00370 0.00360 0.00580 0.00000 0.00010 0.00000
Sb1 0.00400 0.00360 0.00520 0.00000 0.00070 0.00000
Si2 0.00350 0.00780 0.00330 0.00130 -0.00050 -0.00190
Sb2 0.00430 0.00320 0.00280 -0.00050 0.00090 0.00110
B 0.00290 0.00260 0.00680 0.00000 -0.00190 0.00000
O1 0.00640 0.00420 0.00840 0.00000 -0.00080 0.00000
O2 0.01330 0.01160 0.00790 0.00000 0.00090 0.00000
O3 0.00520 0.00600 0.00730 0.00040 0.00160 0.00060
O4 0.00620 0.00630 0.00760 -0.00020 0.00110 -0.00110
O5 0.00510 0.00740 0.00570 -0.00150 0.00110 0.00030
O6 0.00890 0.00770 0.00620 0.00090 -0.00120 -0.00070
O7 0.01090 0.00980 0.01010 0.00010 -0.00160 0.00280
O8 0.01050 0.00820 0.00550 0.00000 -0.00050 0.00000
O9 0.00830 0.00530 0.00550 0.00120 0.00180 -0.00040
O10 0.00700 0.00580 0.01410 0.00000 -0.00060 0.00000
O11 0.00460 0.00560 0.00620 -0.00090 -0.00030 -0.00080

loop_
_atom_site_label
_atom_site_fract_x
_atom_site_fract_y
_atom_site_fract_z
_atom_site_occupancy
Al1 0.40520 0.75000 0.24990 0.43000
Ta1 0.40520 0.75000 0.24990 0.27000
Al2 0.55710 0.61070 0.47350 1.00000
Al3 0.05880 0.48990 0.43150 1.00000
Al4 0.06030 0.35930 0.29020 1.00000
Si1 0.08780 0.75000 0.40770 0.75000
Sb1 0.11500 0.75000 0.38230 0.25000
Si2 0.58900 0.52160 0.32940 0.75000
Sb2 0.61170 0.56320 0.31640 0.25000
B 0.22520 0.25000 0.41580 1.00000
O1 0.37980 0.75000 0.45720 1.00000
O2 0.16180 0.75000 0.33050 0.75000
O3 0.89060 0.63770 0.42430 1.00000
O4 0.40160 0.43480 0.28150 1.00000
O5 0.39220 0.55110 0.39420 1.00000
O6 0.88370 0.45040 0.35180 1.00000
O7 0.66080 0.63330 0.28860 0.75000
O8 0.17290 0.25000 0.34990 1.00000
O9 0.25310 0.35080 0.44770 1.00000
O10 0.76200 0.25000 0.27340 1.00000
O11 0.74980 0.46700 0.48830 1.00000

loop_
_cod_related_entry_id
_cod_related_entry_database
_cod_related_entry_code
1 AMCSD 0014489
